data_4023557
loop_
_publ_author_name
'Soumyadip Ghosh'
'Anxin Wu'
'James C. Fettinger'
'Peter Y. Zavalij'
'Lyle Isaacs'

_publ_section_title
;
 Self-Sorting Molecular Clips
;
_journal_name_full 'Journal of Organic Chemistry'
_journal_page_first 5915
_journal_page_last 5925
_journal_paper_doi 10.1021/jo8009424
_journal_volume 73
_journal_year 2008
_chemical_formula_sum 'C56 H59 N13 O16'
_chemical_formula_weight 1170.16
_chemical_name_systematic
; 
 ? 
;
_space_group_IT_number 2
_symmetry_cell_setting triclinic
_symmetry_space_group_name_Hall '-P 1'
_symmetry_space_group_name_H-M 'P -1'
_atom_sites_solution_hydrogens geom
_atom_sites_solution_primary direct
_atom_sites_solution_secondary difmap
_audit_creation_method SHELXL-97
_cell_angle_alpha 70.395(2)
_cell_angle_beta 70.285(2)
_cell_angle_gamma 71.936(2)
_cell_formula_units_Z 2
_cell_length_a 13.8516(13)
_cell_length_b 14.1773(13)
_cell_length_c 16.0411(15)
_cell_measurement_reflns_used 5895
_cell_measurement_temperature 193(2)
_cell_measurement_theta_max 27.57
_cell_measurement_theta_min 2.35
_cell_volume 2723.8(4)
_computing_cell_refinement 'Bruker SMART'
_computing_data_collection 'Bruker SMART'
_computing_data_reduction 'Bruker SAINT'
_computing_molecular_graphics 'Bruker SHELXTL'
_computing_publication_material 'Bruker SHELXTL'
_computing_structure_refinement 'SHELXL-97 (Sheldrick, 1997)'
_computing_structure_solution 'SHELXS-97 (Sheldrick, 1990)'
_diffrn_ambient_temperature 193(2)
_diffrn_measured_fraction_theta_full 0.999
_diffrn_measured_fraction_theta_max 0.999
_diffrn_measurement_device_type 'CCD area detector'
_diffrn_measurement_method 'phi and omega scans'
_diffrn_radiation_monochromator graphite
_diffrn_radiation_source 'fine-focus sealed tube'
_diffrn_radiation_type MoK\a
_diffrn_radiation_wavelength 0.71073
_diffrn_reflns_av_R_equivalents 0.0375
_diffrn_reflns_av_sigmaI/netI 0.0402
_diffrn_reflns_limit_h_max 16
_diffrn_reflns_limit_h_min -16
_diffrn_reflns_limit_k_max 16
_diffrn_reflns_limit_k_min -16
_diffrn_reflns_limit_l_max 19
_diffrn_reflns_limit_l_min -19
_diffrn_reflns_number 33977
_diffrn_reflns_theta_full 25.00
_diffrn_reflns_theta_max 25.00
_diffrn_reflns_theta_min 2.38
_diffrn_standards_decay_% 0
_exptl_absorpt_coefficient_mu 0.107
_exptl_absorpt_correction_T_max 0.9896
_exptl_absorpt_correction_T_min 0.9497
_exptl_absorpt_correction_type 'Empirical, SADABS'
_exptl_crystal_colour Colorless
_exptl_crystal_density_diffrn 1.427
_exptl_crystal_density_meas 0
_exptl_crystal_density_method 'not measured'
_exptl_crystal_description Plate
_exptl_crystal_F_000 1228
_exptl_crystal_size_max 0.49
_exptl_crystal_size_mid 0.16
_exptl_crystal_size_min 0.10
_refine_diff_density_max 0.400
_refine_diff_density_min -0.288
_refine_diff_density_rms 0.049
_refine_ls_extinction_method none
_refine_ls_goodness_of_fit_ref 0.995
_refine_ls_hydrogen_treatment mixed
_refine_ls_matrix_type full
_refine_ls_number_parameters 813
_refine_ls_number_reflns 9582
_refine_ls_number_restraints 9
_refine_ls_restrained_S_all 1.019
_refine_ls_R_factor_all 0.0771
_refine_ls_R_factor_gt 0.0445
_refine_ls_shift/su_max 0.000
_refine_ls_shift/su_mean 0.000
_refine_ls_structure_factor_coef Fsqd
_refine_ls_weighting_details 'calc w=1/[\s^2^(Fo^2^)+(0.0794P)^2^+0.0000P] where P=(Fo^2^+2Fc^2^)/3'
_refine_ls_weighting_scheme calc
_refine_ls_wR_factor_gt 0.1119
_refine_ls_wR_factor_ref 0.1241
_reflns_number_gt 6552
_reflns_number_total 9582
_reflns_threshold_expression >2sigma(I)
_cod_data_source_file jo8009424-File003.cif
_cod_data_source_block 859fff
_cod_depositor_comments
;
The following automatic conversions were performed:
'_symmetry_cell_setting' value 'Triclinic' changed to 'triclinic'
according to '/home/saulius/struct/CIF-dictionaries/cif_core.dic'
dictionary named 'cif_core.dic' version 2.4.1 from 2010-06-29.

Automatic conversion script
Id: cif_fix_enum 1527 2010-12-29 10:47:43Z saulius 
;
_cod_database_code 4023557

loop_
_symmetry_equiv_pos_as_xyz
'x, y, z'
'-x, -y, -z'

loop_
_atom_site_label
_atom_site_type_symbol
_atom_site_fract_x
_atom_site_fract_y
_atom_site_fract_z
_atom_site_U_iso_or_equiv
_atom_site_adp_type
_atom_site_occupancy
_atom_site_symmetry_multiplicity
_atom_site_calc_flag
_atom_site_refinement_flags
_atom_site_disorder_assembly
_atom_site_disorder_group
C1 C 0.15166(16) 0.15256(16) 0.00524(14) 0.0368(5) Uani 1 1 d . . .
H1A H 0.2093 0.1289 -0.0450 0.031(5) Uiso 1 1 calc R . .
H1B H 0.1517 0.2246 -0.0016 0.040(6) Uiso 1 1 calc R . .
C1A C 0.11907(16) 0.11427(14) 0.17837(14) 0.0322(5) Uani 1 1 d . . .
C1B C 0.14726(17) 0.20828(15) 0.18478(15) 0.0361(5) Uani 1 1 d . . .
C1C C 0.1208(2) 0.30829(18) 0.28599(19) 0.0570(7) Uani 1 1 d . . .
H1CA H 0.0739 0.3740 0.2631 0.083(9) Uiso 1 1 calc R . .
H1CB H 0.1945 0.3140 0.2548 0.072(9) Uiso 1 1 calc R . .
C1D C 0.1023(2) 0.2867(2) 0.38663(19) 0.0598(7) Uani 1 1 d . . .
H1DA H 0.1167 0.3423 0.4008 0.083(9) Uiso 1 1 calc R . .
H1DB H 0.1490 0.2216 0.4087 0.099(11) Uiso 1 1 calc R . .
H1DC H 0.0290 0.2820 0.4169 0.117(13) Uiso 1 1 calc R . .
N1 N 0.17460(13) 0.09019(12) 0.09239(11) 0.0341(4) Uani 1 1 d . . .
O1B O 0.20451(13) 0.25721(12) 0.12403(11) 0.0498(4) Uani 1 1 d . . .
O1C O 0.09931(12) 0.22410(10) 0.26688(11) 0.0425(4) Uani 1 1 d . . .
C2 C 0.24195(16) -0.00447(15) 0.10070(15) 0.0335(5) Uani 1 1 d . . .
C2A C 0.15132(16) 0.01102(14) 0.25102(14) 0.0321(5) Uani 1 1 d . . .
C2B C 0.20095(17) 0.02320(15) 0.31823(16) 0.0359(5) Uani 1 1 d . . .
C2C C 0.3530(2) 0.0630(2) 0.32469(17) 0.0514(6) Uani 1 1 d . . .
H2CA H 0.3765 -0.0040 0.3662 0.056(7) Uiso 1 1 calc R . .
H2CB H 0.3106 0.1122 0.3620 0.087(10) Uiso 1 1 calc R . .
C2D C 0.4454(3) 0.1017(3) 0.2568(2) 0.0829(11) Uani 1 1 d . . .
H2DA H 0.4895 0.1104 0.2891 0.101(11) Uiso 1 1 calc R . .
H2DB H 0.4210 0.1679 0.2162 0.100(12) Uiso 1 1 calc R . .
H2DC H 0.4865 0.0523 0.2203 0.150(19) Uiso 1 1 calc R . .
N2 N 0.22835(13) -0.05145(12) 0.19311(11) 0.0324(4) Uani 1 1 d . . .
O2 O 0.30369(11) -0.04083(11) 0.03923(10) 0.0400(4) Uani 1 1 d . . .
O2B O 0.16495(14) 0.00740(12) 0.39938(11) 0.0508(4) Uani 1 1 d . . .
O2C O 0.29111(11) 0.05179(11) 0.27212(10) 0.0412(4) Uani 1 1 d . . .
C3 C 0.29879(16) -0.14661(14) 0.22580(15) 0.0338(5) Uani 1 1 d . . .
H3A H 0.3165 -0.1420 0.2790 0.026(5) Uiso 1 1 calc R . .
H3B H 0.3649 -0.1553 0.1768 0.032(5) Uiso 1 1 calc R . .
C3A C 0.18197(15) -0.26756(14) 0.34086(14) 0.0309(5) Uani 1 1 d . . .
C3B C 0.22986(17) -0.28319(15) 0.41968(14) 0.0339(5) Uani 1 1 d . . .
C3C C 0.1948(2) -0.29226(19) 0.57773(16) 0.0507(6) Uani 1 1 d . . .
H3CA H 0.2694 -0.3296 0.5687 0.061(8) Uiso 1 1 calc R . .
H3CB H 0.1526 -0.3330 0.6332 0.081(9) Uiso 1 1 calc R . .
C3D C 0.1836(3) -0.1902(2) 0.5898(2) 0.0659(8) Uani 1 1 d . . .
H3DA H 0.2083 -0.1986 0.6429 0.058(7) Uiso 1 1 calc R . .
H3DB H 0.1094 -0.1541 0.5998 0.084(10) Uiso 1 1 calc R . .
H3DC H 0.2255 -0.1503 0.5348 0.111(13) Uiso 1 1 calc R . .
N3 N 0.25477(13) -0.23624(12) 0.25276(11) 0.0318(4) Uani 1 1 d . . .
O3B O 0.32249(13) -0.29929(13) 0.40791(11) 0.0530(4) Uani 1 1 d . . .
O3C O 0.15836(12) -0.27901(12) 0.49750(10) 0.0453(4) Uani 1 1 d . . .
C4 C 0.30354(16) -0.31424(15) 0.20919(14) 0.0315(5) Uani 1 1 d . . .
C4A C 0.17128(15) -0.37176(14) 0.33311(13) 0.0295(4) Uani 1 1 d . . .
C4B C 0.15898(16) -0.45380(14) 0.42576(14) 0.0318(5) Uani 1 1 d . . .
C4C C 0.2386(2) -0.60839(17) 0.51753(15) 0.0491(6) Uani 1 1 d . . .
H4CA H 0.2919 -0.6714 0.5070 0.074(8) Uiso 1 1 calc R . .
H4CB H 0.1684 -0.6249 0.5398 0.075(9) Uiso 1 1 calc R . .
C4D C 0.2569(2) -0.5751(2) 0.58765(18) 0.0617(7) Uani 1 1 d . . .
H4DA H 0.2525 -0.6301 0.6447 0.084(9) Uiso 1 1 calc R . .
H4DB H 0.2035 -0.5134 0.5989 0.077(9) Uiso 1 1 calc R . .
H4DC H 0.3269 -0.5599 0.5660 0.063(8) Uiso 1 1 calc R . .
N4 N 0.26242(13) -0.39872(11) 0.26237(11) 0.0303(4) Uani 1 1 d . . .
O4 O 0.37130(11) -0.30984(10) 0.13754(10) 0.0389(4) Uani 1 1 d . . .
O4B O 0.07878(12) -0.44719(12) 0.48470(11) 0.0473(4) Uani 1 1 d . . .
O4C O 0.24467(12) -0.52773(11) 0.43068(10) 0.0433(4) Uani 1 1 d . . .
C5 C 0.27437(16) -0.48239(14) 0.22351(14) 0.0330(5) Uani 1 1 d . . .
H5A H 0.2607 -0.5436 0.2746 0.047(6) Uiso 1 1 calc R . .
H5B H 0.3485 -0.4995 0.1881 0.023(5) Uiso 1 1 calc R . .
C5A C 0.20420(16) -0.46233(14) 0.16168(14) 0.0322(5) Uani 1 1 d . . .
C6 C 0.25156(16) -0.48618(15) 0.07699(15) 0.0351(5) Uani 1 1 d . . .
C6A C 0.4097(2) -0.5515(2) -0.02695(18) 0.0562(7) Uani 1 1 d . . .
H6AA H 0.4854 -0.5763 -0.0324 0.071(8) Uiso 1 1 calc R . .
H6AB H 0.3977 -0.4918 -0.0783 0.079(9) Uiso 1 1 calc R . .
H6AC H 0.3811 -0.6062 -0.0280 0.076(9) Uiso 1 1 calc R . .
O6 O 0.35869(12) -0.52294(12) 0.05721(10) 0.0465(4) Uani 1 1 d . . .
C7 C 0.19184(17) -0.47568(16) 0.01897(15) 0.0385(5) Uani 1 1 d . . .
H7A H 0.2248 -0.4914 -0.0386 0.029(5) Uiso 1 1 calc R . .
C8 C 0.08479(17) -0.44233(15) 0.04567(15) 0.0363(5) Uani 1 1 d . . .
H8A H 0.0439 -0.4344 0.0056 0.039(6) Uiso 1 1 calc R . .
C9 C 0.03494(16) -0.42002(14) 0.12949(14) 0.0330(5) Uani 1 1 d . . .
C9A C 0.09405(16) -0.42906(14) 0.18867(14) 0.0309(5) Uani 1 1 d . . .
C9B C -0.13347(17) -0.46506(16) 0.17866(14) 0.0354(5) Uani 1 1 d . . .
C9C C -0.31858(17) -0.48396(17) 0.23522(15) 0.0393(5) Uani 1 1 d . . .
C9D C -0.41857(18) -0.43655(19) 0.27729(17) 0.0499(6) Uani 1 1 d . . .
H9DA H -0.4321 -0.3674 0.2795 0.055(7) Uiso 1 1 calc R . .
C9E C -0.4982(2) -0.4886(2) 0.31570(19) 0.0594(7) Uani 1 1 d . . .
H9EA H -0.5663 -0.4552 0.3446 0.059(7) Uiso 1 1 calc R . .
C9F C -0.4806(2) -0.5890(2) 0.31285(18) 0.0588(7) Uani 1 1 d . . .
H9FA H -0.5360 -0.6246 0.3391 0.059(7) Uiso 1 1 calc R . .
C9G C -0.38205(19) -0.6362(2) 0.27171(17) 0.0505(6) Uani 1 1 d . . .
H9GA H -0.3693 -0.7054 0.2701 0.052(7) Uiso 1 1 calc R . .
C9H C -0.30079(18) -0.58542(17) 0.23253(15) 0.0419(5) Uani 1 1 d . . .
H9HA H -0.2330 -0.6194 0.2038 0.059(8) Uiso 1 1 calc R . .
N9 N -0.07700(13) -0.39244(13) 0.15535(12) 0.0364(4) Uani 1 1 d . . .
H9A H -0.1096 -0.3286 0.1563 0.064(8) Uiso 1 1 calc R . .
N9B N -0.23992(13) -0.42660(13) 0.19572(13) 0.0402(4) Uani 1 1 d . . .
H9BA H -0.2614 -0.3593 0.1805 0.070(8) Uiso 1 1 calc R . .
O9B O -0.09188(12) -0.55603(11) 0.18287(12) 0.0488(4) Uani 1 1 d . . .
C10 C 0.03678(16) -0.41067(15) 0.28271(14) 0.0328(5) Uani 1 1 d . . .
H10A H -0.0390 -0.3832 0.2857 0.045(6) Uiso 1 1 calc R . .
H10B H 0.0439 -0.4773 0.3293 0.032(5) Uiso 1 1 calc R . .
N10 N 0.07456(12) -0.33992(12) 0.30599(11) 0.0314(4) Uani 1 1 d . . .
C11 C 0.01314(16) -0.25148(14) 0.32851(13) 0.0305(5) Uani 1 1 d . . .
N11 N 0.07497(13) -0.20844(12) 0.35097(11) 0.0305(4) Uani 1 1 d . . .
O11 O -0.07846(11) -0.21591(10) 0.32896(10) 0.0389(4) Uani 1 1 d . . .
C12 C 0.03494(17) -0.10994(14) 0.37276(14) 0.0327(5) Uani 1 1 d . . .
H12A H 0.0680 -0.1107 0.4190 0.028(5) Uiso 1 1 calc R . .
H12B H -0.0417 -0.1016 0.4013 0.040(6) Uiso 1 1 calc R . .
N12 N 0.05240(13) -0.02097(12) 0.29555(11) 0.0323(4) Uani 1 1 d . . .
C13 C -0.02967(16) 0.04581(14) 0.25957(14) 0.0323(5) Uani 1 1 d . . .
N13 N 0.00725(13) 0.12897(12) 0.19839(11) 0.0316(4) Uani 1 1 d . . .
O13 O -0.11849(11) 0.03412(10) 0.27969(10) 0.0378(4) Uani 1 1 d . . .
C14 C -0.05309(17) 0.21002(15) 0.13890(14) 0.0346(5) Uani 1 1 d . . .
H14A H -0.0261 0.2731 0.1201 0.032(5) Uiso 1 1 calc R . .
H14B H -0.1275 0.2253 0.1742 0.029(5) Uiso 1 1 calc R . .
C14A C -0.04824(16) 0.18276(14) 0.05402(14) 0.0329(5) Uani 1 1 d . . .
C15 C -0.14347(17) 0.18927(15) 0.03704(14) 0.0352(5) Uani 1 1 d . . .
C15A C -0.33084(19) 0.2307(2) 0.0822(2) 0.0611(7) Uani 1 1 d . . .
H15A H -0.3891 0.2549 0.1308 0.058(7) Uiso 1 1 calc R . .
H15B H -0.3353 0.1634 0.0813 0.082(10) Uiso 1 1 calc R . .
H15C H -0.3351 0.2797 0.0229 0.088(10) Uiso 1 1 calc R . .
O15 O -0.23323(12) 0.22207(12) 0.09900(10) 0.0449(4) Uani 1 1 d . . .
C16 C -0.14312(18) 0.16348(16) -0.03898(15) 0.0393(5) Uani 1 1 d . . .
H16A H -0.2074 0.1694 -0.0514 0.045(6) Uiso 1 1 calc R . .
C17 C -0.04906(17) 0.12939(16) -0.09607(15) 0.0385(5) Uani 1 1 d . . .
H17A H -0.0491 0.1108 -0.1477 0.030(5) Uiso 1 1 calc R . .
C18 C 0.04630(17) 0.12113(15) -0.08088(14) 0.0355(5) Uani 1 1 d . . .
C18A C 0.04750(16) 0.15039(14) -0.00636(14) 0.0338(5) Uani 1 1 d . . .
C18B C 0.20866(16) 0.13036(15) -0.20678(14) 0.0341(5) Uani 1 1 d . . .
N18A N 0.13945(14) 0.07590(13) -0.14039(12) 0.0380(4) Uani 1 1 d . . .
H18A H 0.1528 0.0093 -0.1338 0.111(12) Uiso 1 1 calc R . .
N18B N 0.27023(14) 0.07927(13) -0.27228(12) 0.0386(4) Uani 1 1 d . . .
H18B H 0.2602 0.0187 -0.2662 0.123(14) Uiso 1 1 calc R . .
O18B O 0.21606(11) 0.21399(10) -0.20513(10) 0.0378(3) Uani 1 1 d . . .
C19C C 0.34817(17) 0.11690(16) -0.34844(15) 0.0392(5) Uani 1 1 d . . .
C19D C 0.3626(2) 0.0960(2) -0.43018(18) 0.0592(7) Uani 1 1 d . . .
H19A H 0.3175 0.0604 -0.4347 0.081(10) Uiso 1 1 calc R . .
C19E C 0.4415(2) 0.1261(3) -0.5051(2) 0.0741(8) Uani 1 1 d . . .
H19B H 0.4516 0.1094 -0.5605 0.106(12) Uiso 1 1 calc R . .
C19F C 0.5060(2) 0.1798(2) -0.5011(2) 0.0675(8) Uani 1 1 d . . .
H19C H 0.5599 0.2014 -0.5534 0.081(9) Uiso 1 1 calc R . .
C19G C 0.4913(2) 0.2018(2) -0.4204(2) 0.0608(7) Uani 1 1 d . . .
H19D H 0.5353 0.2395 -0.4171 0.067(8) Uiso 1 1 calc R . .
C19H C 0.41349(18) 0.17011(18) -0.34340(18) 0.0482(6) Uani 1 1 d . . .
H19E H 0.4051 0.1849 -0.2875 0.051(7) Uiso 1 1 calc R . .
N41 N 0.5774(5) -0.1827(5) 0.1327(4) 0.0902(15) Uiso 0.57 1 d PD A 1
C41 C 0.5666(4) -0.1647(4) 0.0626(3) 0.0466(10) Uiso 0.57 1 d PD A 1
C42 C 0.5496(2) -0.1476(3) -0.02289(18) 0.0409(9) Uiso 0.57 1 d PD A 1
H42A H 0.6149 -0.1752 -0.0641 0.061 Uiso 0.57 1 calc PR A 1
H42B H 0.5272 -0.0737 -0.0488 0.061 Uiso 0.57 1 calc PR A 1
H42C H 0.4947 -0.1819 -0.0157 0.061 Uiso 0.57 1 calc PR A 1
N43 N 0.5517(2) -0.1230(3) 0.13163(18) 0.061(3) Uiso 0.21 1 d PRD A 2
C43 C 0.5470(2) -0.1166(3) 0.07663(18) 0.070(4) Uiso 0.21 1 d PRD A 2
C44 C 0.5592(2) -0.1128(3) -0.02137(18) 0.090(6) Uiso 0.21 1 d PRD A 2
H44A H 0.5854 -0.0520 -0.0622 0.134 Uiso 0.21 1 calc PR A 2
H44B H 0.4909 -0.1093 -0.0292 0.134 Uiso 0.21 1 calc PR A 2
H44C H 0.6092 -0.1747 -0.0364 0.134 Uiso 0.21 1 calc PR A 2
N45 N 0.6041(2) -0.2207(3) 0.12913(18) 0.042(3) Uiso 0.22 1 d PRD A 3
C45 C 0.5849(2) -0.2007(3) 0.05903(18) 0.044(3) Uiso 0.22 1 d PRD A 3
C46 C 0.5465(2) -0.1832(3) -0.02207(18) 0.099(7) Uiso 0.22 1 d PRD A 3
H46A H 0.5898 -0.2344 -0.0562 0.149 Uiso 0.22 1 calc PR A 3
H46B H 0.5512 -0.1142 -0.0618 0.149 Uiso 0.22 1 calc PR A 3
H46C H 0.4731 -0.1895 -0.0018 0.149 Uiso 0.22 1 calc PR A 3

loop_
_atom_site_aniso_label
_atom_site_aniso_U_11
_atom_site_aniso_U_22
_atom_site_aniso_U_33
_atom_site_aniso_U_23
_atom_site_aniso_U_13
_atom_site_aniso_U_12
C1 0.0372(12) 0.0341(11) 0.0357(12) -0.0013(9) -0.0107(10) -0.0103(9)
C1A 0.0318(11) 0.0250(10) 0.0382(12) -0.0023(8) -0.0113(9) -0.0082(8)
C1B 0.0375(12) 0.0277(10) 0.0433(13) -0.0012(10) -0.0165(11) -0.0097(9)
C1C 0.078(2) 0.0343(13) 0.0730(18) -0.0163(12) -0.0270(16) -0.0215(13)
C1D 0.0663(19) 0.0538(16) 0.0703(19) -0.0280(14) -0.0177(15) -0.0154(14)
N1 0.0322(10) 0.0317(9) 0.0346(10) -0.0033(7) -0.0101(8) -0.0062(7)
O1B 0.0554(10) 0.0406(9) 0.0541(10) -0.0004(8) -0.0126(8) -0.0265(8)
O1C 0.0522(10) 0.0295(8) 0.0501(10) -0.0086(7) -0.0140(8) -0.0159(7)
C2 0.0313(12) 0.0307(11) 0.0402(12) -0.0053(9) -0.0104(10) -0.0120(9)
C2A 0.0338(12) 0.0250(10) 0.0365(11) -0.0033(8) -0.0099(9) -0.0094(8)
C2B 0.0427(13) 0.0233(10) 0.0416(14) -0.0018(9) -0.0153(11) -0.0097(9)
C2C 0.0528(15) 0.0554(15) 0.0593(16) -0.0082(13) -0.0310(13) -0.0193(13)
C2D 0.074(2) 0.125(3) 0.072(2) -0.007(2) -0.0326(18) -0.057(2)
N2 0.0325(10) 0.0259(8) 0.0357(10) -0.0035(7) -0.0094(8) -0.0064(7)
O2 0.0361(9) 0.0388(8) 0.0428(9) -0.0107(7) -0.0074(7) -0.0080(7)
O2B 0.0684(12) 0.0504(10) 0.0422(10) -0.0035(8) -0.0189(9) -0.0290(9)
O2C 0.0399(9) 0.0385(8) 0.0512(9) -0.0068(7) -0.0203(7) -0.0129(7)
C3 0.0309(12) 0.0270(10) 0.0425(12) -0.0032(9) -0.0111(10) -0.0099(9)
C3A 0.0297(11) 0.0250(10) 0.0364(11) -0.0052(8) -0.0085(9) -0.0069(8)
C3B 0.0359(13) 0.0268(10) 0.0397(13) -0.0062(9) -0.0111(10) -0.0094(9)
C3C 0.0654(18) 0.0516(14) 0.0391(14) -0.0110(11) -0.0243(12) -0.0076(13)
C3D 0.089(2) 0.0569(16) 0.0644(19) -0.0204(15) -0.0420(17) -0.0046(16)
N3 0.0312(9) 0.0257(8) 0.0376(10) -0.0051(7) -0.0080(8) -0.0095(7)
O3B 0.0378(10) 0.0692(11) 0.0559(10) -0.0133(9) -0.0194(8) -0.0121(8)
O3C 0.0458(9) 0.0547(10) 0.0383(9) -0.0119(7) -0.0162(8) -0.0095(8)
C4 0.0288(11) 0.0308(11) 0.0344(12) -0.0051(9) -0.0120(10) -0.0051(9)
C4A 0.0299(11) 0.0246(10) 0.0350(11) -0.0055(8) -0.0106(9) -0.0076(8)
C4B 0.0326(12) 0.0265(10) 0.0386(12) -0.0065(9) -0.0118(10) -0.0091(9)
C4C 0.0636(17) 0.0317(12) 0.0418(13) 0.0045(10) -0.0201(12) -0.0049(11)
C4D 0.080(2) 0.0475(15) 0.0570(16) 0.0006(13) -0.0344(15) -0.0110(15)
N4 0.0315(9) 0.0249(8) 0.0348(9) -0.0055(7) -0.0096(8) -0.0080(7)
O4 0.0375(9) 0.0350(8) 0.0396(9) -0.0080(6) -0.0050(7) -0.0090(7)
O4B 0.0405(10) 0.0443(9) 0.0445(9) -0.0009(7) -0.0053(8) -0.0101(7)
O4C 0.0428(9) 0.0348(8) 0.0393(9) 0.0018(6) -0.0124(7) -0.0016(7)
C5 0.0327(12) 0.0268(10) 0.0396(12) -0.0088(9) -0.0104(10) -0.0055(9)
C5A 0.0363(12) 0.0230(10) 0.0391(12) -0.0045(8) -0.0127(10) -0.0099(8)
C6 0.0335(12) 0.0302(11) 0.0424(12) -0.0085(9) -0.0100(10) -0.0089(9)
C6A 0.0422(15) 0.0744(18) 0.0544(16) -0.0329(14) -0.0071(12) -0.0043(13)
O6 0.0352(9) 0.0589(10) 0.0482(9) -0.0251(8) -0.0079(7) -0.0052(7)
C7 0.0445(14) 0.0367(12) 0.0364(12) -0.0101(9) -0.0100(10) -0.0119(10)
C8 0.0431(13) 0.0290(10) 0.0418(13) -0.0042(9) -0.0195(11) -0.0109(9)
C9 0.0348(12) 0.0226(10) 0.0418(12) -0.0038(9) -0.0131(10) -0.0081(8)
C9A 0.0336(11) 0.0219(9) 0.0382(11) -0.0049(8) -0.0106(9) -0.0094(8)
C9B 0.0369(12) 0.0324(12) 0.0400(12) -0.0070(9) -0.0151(10) -0.0086(9)
C9C 0.0374(13) 0.0418(12) 0.0402(12) -0.0058(10) -0.0166(10) -0.0090(10)
C9D 0.0361(14) 0.0487(14) 0.0629(16) -0.0144(12) -0.0165(12) -0.0028(11)
C9E 0.0333(14) 0.0701(19) 0.0668(18) -0.0113(14) -0.0132(13) -0.0074(13)
C9F 0.0432(16) 0.0674(18) 0.0619(17) 0.0025(14) -0.0166(13) -0.0249(14)
C9G 0.0487(16) 0.0505(15) 0.0545(15) -0.0019(12) -0.0193(12) -0.0201(12)
C9H 0.0401(14) 0.0416(12) 0.0436(13) -0.0049(10) -0.0145(11) -0.0114(10)
N9 0.0354(10) 0.0270(9) 0.0498(11) -0.0099(8) -0.0165(8) -0.0051(8)
N9B 0.0317(10) 0.0323(10) 0.0563(12) -0.0085(8) -0.0154(9) -0.0056(8)
O9B 0.0383(9) 0.0291(8) 0.0781(12) -0.0125(8) -0.0169(8) -0.0059(7)
C10 0.0319(12) 0.0290(10) 0.0418(12) -0.0087(9) -0.0117(9) -0.0106(9)
N10 0.0293(9) 0.0274(8) 0.0418(10) -0.0092(7) -0.0142(8) -0.0064(7)
C11 0.0326(12) 0.0268(10) 0.0311(11) -0.0034(8) -0.0090(9) -0.0089(9)
N11 0.0302(9) 0.0248(8) 0.0377(9) -0.0069(7) -0.0114(8) -0.0064(7)
O11 0.0324(9) 0.0332(8) 0.0520(9) -0.0093(7) -0.0157(7) -0.0051(6)
C12 0.0369(12) 0.0235(10) 0.0349(11) -0.0038(8) -0.0082(10) -0.0082(9)
N12 0.0303(9) 0.0250(8) 0.0391(10) -0.0023(7) -0.0105(8) -0.0078(7)
C13 0.0352(12) 0.0250(10) 0.0384(12) -0.0088(9) -0.0105(10) -0.0073(9)
N13 0.0327(10) 0.0241(8) 0.0380(10) -0.0035(7) -0.0121(8) -0.0083(7)
O13 0.0319(8) 0.0310(7) 0.0513(9) -0.0077(6) -0.0116(7) -0.0102(6)
C14 0.0350(12) 0.0246(10) 0.0430(12) -0.0037(9) -0.0153(10) -0.0046(9)
C14A 0.0367(12) 0.0222(10) 0.0375(12) -0.0003(8) -0.0127(10) -0.0083(8)
C15 0.0348(12) 0.0281(10) 0.0392(12) -0.0020(9) -0.0097(10) -0.0093(9)
C15A 0.0336(14) 0.089(2) 0.0656(19) -0.0282(16) -0.0131(13) -0.0115(13)
O15 0.0325(9) 0.0553(10) 0.0480(9) -0.0142(8) -0.0117(7) -0.0091(7)
C16 0.0392(13) 0.0365(11) 0.0439(13) -0.0026(10) -0.0166(11) -0.0129(10)
C17 0.0465(14) 0.0335(11) 0.0378(12) -0.0044(9) -0.0142(11) -0.0139(10)
C18 0.0395(13) 0.0273(10) 0.0371(12) -0.0012(9) -0.0102(10) -0.0112(9)
C18A 0.0363(12) 0.0248(10) 0.0374(12) 0.0019(9) -0.0132(10) -0.0097(9)
C18B 0.0345(12) 0.0287(11) 0.0383(12) -0.0034(9) -0.0139(10) -0.0065(9)
N18A 0.0400(11) 0.0266(9) 0.0422(10) -0.0036(8) -0.0082(8) -0.0088(8)
N18B 0.0371(11) 0.0310(9) 0.0451(11) -0.0116(8) -0.0067(9) -0.0065(8)
O18B 0.0393(9) 0.0279(8) 0.0454(9) -0.0081(6) -0.0106(7) -0.0084(6)
C19C 0.0345(12) 0.0316(11) 0.0464(13) -0.0067(10) -0.0106(10) -0.0040(9)
C19D 0.0592(17) 0.0707(18) 0.0510(16) -0.0208(13) -0.0087(13) -0.0195(14)
C19E 0.070(2) 0.097(2) 0.0521(18) -0.0219(16) -0.0037(15) -0.0255(18)
C19F 0.0536(18) 0.0689(18) 0.0548(18) 0.0010(14) -0.0013(14) -0.0118(15)
C19G 0.0401(15) 0.0497(15) 0.084(2) -0.0069(14) -0.0102(14) -0.0160(12)
C19H 0.0407(14) 0.0458(13) 0.0582(16) -0.0133(12) -0.0121(12) -0.0109(11)

loop_
_atom_type_symbol
_atom_type_description
_atom_type_scat_dispersion_real
_atom_type_scat_dispersion_imag
_atom_type_scat_source
C C 0.0033 0.0016 'International Tables Vol C Tables 4.2.6.8 and 6.1.1.4'
H H 0.0000 0.0000 'International Tables Vol C Tables 4.2.6.8 and 6.1.1.4'
N N 0.0061 0.0033 'International Tables Vol C Tables 4.2.6.8 and 6.1.1.4'
O O 0.0106 0.0060 'International Tables Vol C Tables 4.2.6.8 and 6.1.1.4'

loop_
_geom_angle_atom_site_label_1
_geom_angle_atom_site_label_2
_geom_angle_atom_site_label_3
_geom_angle
_geom_angle_site_symmetry_1
_geom_angle_site_symmetry_3
_geom_angle_publ_flag
N1 C1 C18A 115.47(16) . . ?
N1 C1A N13 113.60(17) . . ?
N1 C1A C1B 111.34(17) . . ?
N13 C1A C1B 110.36(16) . . ?
N1 C1A C2A 103.33(15) . . ?
N13 C1A C2A 103.46(15) . . ?
C1B C1A C2A 114.44(16) . . ?
O1B C1B O1C 126.5(2) . . ?
O1B C1B C1A 124.1(2) . . ?
O1C C1B C1A 109.36(17) . . ?
O1C C1C C1D 108.3(2) . . ?
C2 N1 C1A 113.43(16) . . ?
C2 N1 C1 122.21(18) . . ?
C1A N1 C1 123.79(16) . . ?
C1B O1C C1C 116.59(18) . . ?
O2 C2 N1 127.15(19) . . ?
O2 C2 N2 125.54(19) . . ?
N1 C2 N2 107.30(18) . . ?
N2 C2A N12 114.94(16) . . ?
N2 C2A C2B 109.87(16) . . ?
N12 C2A C2B 113.14(17) . . ?
N2 C2A C1A 101.96(15) . . ?
N12 C2A C1A 102.19(15) . . ?
C2B C2A C1A 114.11(15) . . ?
O2B C2B O2C 125.5(2) . . ?
O2B C2B C2A 125.3(2) . . ?
O2C C2B C2A 109.20(18) . . ?
O2C C2C C2D 106.6(2) . . ?
C2 N2 C2A 113.60(16) . . ?
C2 N2 C3 121.18(17) . . ?
C2A N2 C3 124.41(17) . . ?
C2B O2C C2C 117.58(18) . . ?
N2 C3 N3 113.30(16) . . ?
N11 C3A N3 115.60(16) . . ?
N11 C3A C3B 115.05(17) . . ?
N3 C3A C3B 110.60(16) . . ?
N11 C3A C4A 101.64(15) . . ?
N3 C3A C4A 100.10(15) . . ?
C3B C3A C4A 112.49(15) . . ?
O3B C3B O3C 126.2(2) . . ?
O3B C3B C3A 121.19(19) . . ?
O3C C3B C3A 112.61(18) . . ?
O3C C3C C3D 109.15(19) . . ?
C4 N3 C3A 113.09(15) . . ?
C4 N3 C3 120.40(17) . . ?
C3A N3 C3 123.63(17) . . ?
C3B O3C C3C 117.52(18) . . ?
O4 C4 N4 125.94(19) . . ?
O4 C4 N3 126.25(18) . . ?
N4 C4 N3 107.80(17) . . ?
N4 C4A N10 113.52(16) . . ?
N4 C4A C4B 115.20(16) . . ?
N10 C4A C4B 109.33(15) . . ?
N4 C4A C3A 103.82(15) . . ?
N10 C4A C3A 101.50(15) . . ?
C4B C4A C3A 112.56(16) . . ?
O4B C4B O4C 126.01(19) . . ?
O4B C4B C4A 120.97(18) . . ?
O4C C4B C4A 113.02(17) . . ?
O4C C4C C4D 111.09(19) . . ?
C4 N4 C4A 110.86(15) . . ?
C4 N4 C5 120.56(16) . . ?
C4A N4 C5 121.38(15) . . ?
C4B O4C C4C 115.91(17) . . ?
N4 C5 C5A 116.20(16) . . ?
C6 C5A C9A 119.20(19) . . ?
C6 C5A C5 117.56(18) . . ?
C9A C5A C5 123.04(18) . . ?
O6 C6 C7 123.00(19) . . ?
O6 C6 C5A 115.98(18) . . ?
C7 C6 C5A 121.0(2) . . ?
C6 O6 C6A 117.86(18) . . ?
C8 C7 C6 119.2(2) . . ?
C7 C8 C9 121.5(2) . . ?
C8 C9 C9A 120.11(19) . . ?
C8 C9 N9 118.44(18) . . ?
C9A C9 N9 121.39(19) . . ?
C9 C9A C5A 118.95(19) . . ?
C9 C9A C10 118.90(18) . . ?
C5A C9A C10 121.98(18) . . ?
O9B C9B N9 122.61(19) . . ?
O9B C9B N9B 123.73(19) . . ?
N9 C9B N9B 113.65(18) . . ?
C9D C9C C9H 118.7(2) . . ?
C9D C9C N9B 118.3(2) . . ?
C9H C9C N9B 123.0(2) . . ?
C9E C9D C9C 120.6(2) . . ?
C9D C9E C9F 120.7(2) . . ?
C9G C9F C9E 118.9(2) . . ?
C9F C9G C9H 121.4(2) . . ?
C9G C9H C9C 119.7(2) . . ?
C9B N9 C9 119.87(17) . . ?
C9B N9B C9C 126.54(18) . . ?
N10 C10 C9A 114.34(16) . . ?
C11 N10 C4A 112.19(16) . . ?
C11 N10 C10 124.30(17) . . ?
C4A N10 C10 121.24(16) . . ?
O11 C11 N10 127.09(19) . . ?
O11 C11 N11 125.49(18) . . ?
N10 C11 N11 107.42(17) . . ?
C11 N11 C3A 112.23(16) . . ?
C11 N11 C12 121.37(16) . . ?
C3A N11 C12 126.12(16) . . ?
N11 C12 N12 115.56(16) . . ?
C13 N12 C2A 112.83(16) . . ?
C13 N12 C12 121.27(17) . . ?
C2A N12 C12 125.84(16) . . ?
O13 C13 N13 125.89(18) . . ?
O13 C13 N12 126.58(18) . . ?
N13 C13 N12 107.52(17) . . ?
C13 N13 C1A 113.05(16) . . ?
C13 N13 C14 123.24(17) . . ?
C1A N13 C14 121.25(16) . . ?
N13 C14 C14A 113.61(16) . . ?
C18A C14A C15 119.91(19) . . ?
C18A C14A C14 121.98(18) . . ?
C15 C14A C14 118.10(18) . . ?
O15 C15 C16 123.56(19) . . ?
O15 C15 C14A 116.17(19) . . ?
C16 C15 C14A 120.3(2) . . ?
C15 O15 C15A 116.99(18) . . ?
C17 C16 C15 119.2(2) . . ?
C16 C17 C18 122.0(2) . . ?
C17 C18 C18A 119.6(2) . . ?
C17 C18 N18A 117.0(2) . . ?
C18A C18 N18A 123.26(19) . . ?
C18 C18A C14A 118.96(19) . . ?
C18 C18A C1 119.99(19) . . ?
C14A C18A C1 120.95(19) . . ?
O18B C18B N18A 123.05(19) . . ?
O18B C18B N18B 124.76(19) . . ?
N18A C18B N18B 112.15(18) . . ?
C18B N18A C18 123.68(17) . . ?
C18B N18B C19C 124.52(18) . . ?
C19D C19C C19H 118.9(2) . . ?
C19D C19C N18B 118.4(2) . . ?
C19H C19C N18B 122.6(2) . . ?
C19E C19D C19C 120.6(3) . . ?
C19F C19E C19D 120.9(3) . . ?
C19G C19F C19E 118.8(3) . . ?
C19F C19G C19H 121.1(3) . . ?
C19C C19H C19G 119.6(3) . . ?
N41 C41 C42 176.2(6) . . ?
N43 C43 C44 170.1 . . ?
N45 C45 C46 171.0 . . ?

loop_
_geom_bond_atom_site_label_1
_geom_bond_atom_site_label_2
_geom_bond_distance
_geom_bond_site_symmetry_2
_geom_bond_publ_flag
C1 N1 1.461(3) . ?
C1 C18A 1.526(3) . ?
C1A N1 1.431(3) . ?
C1A N13 1.433(3) . ?
C1A C1B 1.543(3) . ?
C1A C2A 1.582(3) . ?
C1B O1B 1.194(2) . ?
C1B O1C 1.320(3) . ?
C1C O1C 1.461(3) . ?
C1C C1D 1.484(4) . ?
N1 C2 1.370(3) . ?
C2 O2 1.212(2) . ?
C2 N2 1.380(3) . ?
C2A N2 1.443(3) . ?
C2A N12 1.449(2) . ?
C2A C2B 1.537(3) . ?
C2B O2B 1.195(3) . ?
C2B O2C 1.327(3) . ?
C2C O2C 1.460(3) . ?
C2C C2D 1.490(4) . ?
N2 C3 1.450(2) . ?
C3 N3 1.452(2) . ?
C3A N11 1.444(2) . ?
C3A N3 1.451(2) . ?
C3A C3B 1.541(3) . ?
C3A C4A 1.578(3) . ?
C3B O3B 1.191(2) . ?
C3B O3C 1.312(3) . ?
C3C O3C 1.471(3) . ?
C3C C3D 1.477(3) . ?
N3 C4 1.380(3) . ?
C4 O4 1.211(2) . ?
C4 N4 1.377(2) . ?
C4A N4 1.433(3) . ?
C4A N10 1.440(3) . ?
C4A C4B 1.544(3) . ?
C4B O4B 1.193(2) . ?
C4B O4C 1.323(2) . ?
C4C O4C 1.472(2) . ?
C4C C4D 1.474(4) . ?
N4 C5 1.459(2) . ?
C5 C5A 1.516(3) . ?
C5A C6 1.400(3) . ?
C5A C9A 1.408(3) . ?
C6 O6 1.374(2) . ?
C6 C7 1.387(3) . ?
C6A O6 1.426(3) . ?
C7 C8 1.371(3) . ?
C8 C9 1.381(3) . ?
C9 C9A 1.402(3) . ?
C9 N9 1.424(3) . ?
C9A C10 1.517(3) . ?
C9B O9B 1.227(2) . ?
C9B N9 1.362(3) . ?
C9B N9B 1.370(3) . ?
C9C C9D 1.386(3) . ?
C9C C9H 1.395(3) . ?
C9C N9B 1.410(3) . ?
C9D C9E 1.372(3) . ?
C9E C9F 1.381(4) . ?
C9F C9G 1.367(4) . ?
C9G C9H 1.379(3) . ?
C10 N10 1.459(2) . ?
N10 C11 1.364(3) . ?
C11 O11 1.210(2) . ?
C11 N11 1.384(3) . ?
N11 C12 1.448(2) . ?
C12 N12 1.457(2) . ?
N12 C13 1.389(3) . ?
C13 O13 1.212(2) . ?
C13 N13 1.369(2) . ?
N13 C14 1.462(2) . ?
C14 C14A 1.511(3) . ?
C14A C18A 1.401(3) . ?
C14A C15 1.405(3) . ?
C15 O15 1.367(3) . ?
C15 C16 1.384(3) . ?
C15A O15 1.428(3) . ?
C16 C17 1.368(3) . ?
C17 C18 1.386(3) . ?
C18 C18A 1.397(3) . ?
C18 N18A 1.433(3) . ?
C18B O18B 1.231(2) . ?
C18B N18A 1.367(3) . ?
C18B N18B 1.371(3) . ?
N18B C19C 1.405(3) . ?
C19C C19D 1.376(3) . ?
C19C C19H 1.381(3) . ?
C19D C19E 1.371(4) . ?
C19E C19F 1.369(4) . ?
C19F C19G 1.367(4) . ?
C19G C19H 1.386(3) . ?
N41 C41 1.118(5) . ?
C41 C42 1.397(5) . ?
N43 C43 0.8788 . ?
C43 C44 1.5074 . ?
N45 C45 1.1647 . ?
C45 C46 1.4850 . ?
